data_7025996
loop_
_publ_author_name
'Wright, William R. H.'
'Batsanov, Andrei S.'
'Howard, Judith A. K.'
'Tooze, Robert P.'
'Hanton, Martin J.'
'Dyer, Philip W.'

_publ_section_title
;
 Exploring the reactivity of tungsten bis(imido) dimethyl complexes with
 methyl aluminium reagents: implications for ethylene dimerization.
;
_journal_issue 30
_journal_name_full 'Dalton transactions (Cambridge, England : 2003)'
_journal_page_first 7038
_journal_page_last 7045
_journal_paper_doi 10.1039/c0dt00110d
_journal_volume 39
_journal_year 2010
_chemical_formula_moiety 'C28 H46 Al Cl N2 W'
_chemical_formula_sum 'C28 H46 Al Cl N2 W'
_chemical_formula_weight 656.95
_chemical_name_systematic
;
?
;
_space_group_IT_number 14
_symmetry_cell_setting monoclinic
_symmetry_space_group_name_Hall '-P 2yn'
_symmetry_space_group_name_H-M 'P 1 21/n 1'
_atom_sites_solution_hydrogens geom
_atom_sites_solution_primary direct
_atom_sites_solution_secondary difmap
_audit_creation_method SHELXL-97
_cell_angle_alpha 90.00
_cell_angle_beta 92.64(1)
_cell_angle_gamma 90.00
_cell_formula_units_Z 4
_cell_length_a 11.691(2)
_cell_length_b 17.983(3)
_cell_length_c 14.342(2)
_cell_measurement_reflns_used 8158
_cell_measurement_temperature 120(2)
_cell_measurement_theta_max 29.00
_cell_measurement_theta_min 2.56
_cell_volume 3012.1(8)
_computing_cell_refinement 'SAINT version 6.45A (Bruker, 2003)'
_computing_data_collection 'SMART version 5.049 (Bruker, 1998)'
_computing_data_reduction 'SAINT version 6.45A (Bruker, 2003)'
_computing_molecular_graphics 'SHELXTL version 6.14 (Bruker, 2003)'
_computing_publication_material 'SHELXTL version 6.14 (Bruker, 2003)'
_computing_structure_refinement 'SHELXTL version 6.14 (Bruker, 2003)'
_computing_structure_solution 'SHELXTL version 6.14 (Bruker, 2003)'
_diffrn_ambient_temperature 120(2)
_diffrn_detector_area_resol_mean 8
_diffrn_measured_fraction_theta_full 0.996
_diffrn_measured_fraction_theta_max 0.996
_diffrn_measurement_device_type 'SMART 1K CCD area detector'
_diffrn_measurement_method '\w scans'
_diffrn_radiation_monochromator graphite
_diffrn_radiation_source 'fine-focus sealed tube'
_diffrn_radiation_type MoK\a
_diffrn_radiation_wavelength 0.71073
_diffrn_reflns_av_R_equivalents 0.0282
_diffrn_reflns_av_sigmaI/netI 0.0225
_diffrn_reflns_limit_h_max 15
_diffrn_reflns_limit_h_min -15
_diffrn_reflns_limit_k_max 23
_diffrn_reflns_limit_k_min -24
_diffrn_reflns_limit_l_max 18
_diffrn_reflns_limit_l_min -19
_diffrn_reflns_number 35373
_diffrn_reflns_theta_full 29.06
_diffrn_reflns_theta_max 29.06
_diffrn_reflns_theta_min 1.82
_diffrn_standards_number 0
_exptl_absorpt_coefficient_mu 3.970
_exptl_absorpt_correction_T_max 0.6692
_exptl_absorpt_correction_T_min 0.4874
_exptl_absorpt_correction_type multi-scan
_exptl_absorpt_process_details 'SADABS 2.10 (Bruker, 2003), R(int)=0.144 before correction'
_exptl_crystal_colour 'light brown'
_exptl_crystal_density_diffrn 1.449
_exptl_crystal_density_method 'not measured'
_exptl_crystal_description 'irregular splinter'
_exptl_crystal_F_000 1328
_exptl_crystal_size_max 0.34
_exptl_crystal_size_mid 0.26
_exptl_crystal_size_min 0.11
_refine_diff_density_max 0.934
_refine_diff_density_min -0.464
_refine_diff_density_rms 0.073
_refine_ls_extinction_method none
_refine_ls_goodness_of_fit_ref 1.055
_refine_ls_hydrogen_treatment mixed
_refine_ls_matrix_type full
_refine_ls_number_parameters 362
_refine_ls_number_reflns 8025
_refine_ls_number_restraints 0
_refine_ls_restrained_S_all 1.055
_refine_ls_R_factor_all 0.0228
_refine_ls_R_factor_gt 0.0176
_refine_ls_shift/su_max 0.003
_refine_ls_shift/su_mean 0.000
_refine_ls_structure_factor_coef Fsqd
_refine_ls_weighting_details 'calc w=1/[\s^2^(Fo^2^)+(0.0110P)^2^+1.7402P] where P=(Fo^2^+2Fc^2^)/3'
_refine_ls_weighting_scheme calc
_refine_ls_wR_factor_gt 0.0363
_refine_ls_wR_factor_ref 0.0380
_reflns_number_gt 7152
_reflns_number_total 8025
_reflns_threshold_expression I>2\s(I)
_cod_data_source_file c0dt00110d.txt
_cod_data_source_block 2
_cod_depositor_comments
;
The following automatic conversions were performed:

'_symmetry_cell_setting' value 'Monoclinic' changed to 'monoclinic'
according to /home/saulius/struct/CIF-dictionaries/cif_core.dic
dictionary named 'cif_core.dic' version 2.4.2 from 2011-04-26.

Automatic conversion script
Id: cif_fix_values 1891 2012-01-12 08:04:46Z andrius 
;
_cod_original_sg_symbol_H-M 'P 21/n'
_cod_database_code 7025996

loop_
_symmetry_equiv_pos_as_xyz
'x, y, z'
'-x+1/2, y+1/2, -z+1/2'
'-x, -y, -z'
'x-1/2, -y-1/2, z-1/2'

loop_
_atom_site_label
_atom_site_type_symbol
_atom_site_fract_x
_atom_site_fract_y
_atom_site_fract_z
_atom_site_U_iso_or_equiv
_atom_site_adp_type
_atom_site_occupancy
_atom_site_symmetry_multiplicity
_atom_site_calc_flag
_atom_site_refinement_flags
W W 0.456792(6) 0.388964(4) 0.289991(5) 0.01533(2) Uani 1 1 d .
Cl Cl 0.53493(4) 0.52323(3) 0.25297(4) 0.02873(11) Uani 1 1 d .
Al Al 0.69929(5) 0.45543(3) 0.26536(4) 0.02006(11) Uani 1 1 d .
N1 N 0.38133(13) 0.30845(8) 0.31465(10) 0.0176(3) Uani 1 1 d .
N2 N 0.61255(13) 0.36730(8) 0.30001(10) 0.0167(3) Uani 1 1 d .
C1 C 0.39874(19) 0.44988(12) 0.40600(16) 0.0255(4) Uani 1 1 d .
H1A H 0.371(2) 0.4212(16) 0.4522(19) 0.047(8) Uiso 1 1 d .
H1B H 0.341(2) 0.4814(15) 0.3830(18) 0.045(8) Uiso 1 1 d .
H1C H 0.458(2) 0.4829(15) 0.4300(17) 0.042(7) Uiso 1 1 d .
C2 C 0.3887(2) 0.40302(14) 0.15009(17) 0.0343(5) Uani 1 1 d .
H2A H 0.343(2) 0.3619(17) 0.1289(19) 0.052(8) Uiso 1 1 d .
H2B H 0.444(3) 0.4145(17) 0.106(2) 0.057(9) Uiso 1 1 d .
H2C H 0.338(3) 0.4410(17) 0.151(2) 0.056(9) Uiso 1 1 d .
C3 C 0.7933(2) 0.49517(14) 0.36932(17) 0.0295(5) Uani 1 1 d .
H3A H 0.834(3) 0.5364(17) 0.348(2) 0.057(9) Uiso 1 1 d .
H3B H 0.848(3) 0.4605(18) 0.394(2) 0.068(10) Uiso 1 1 d .
H3C H 0.754(3) 0.5116(17) 0.418(2) 0.061(9) Uiso 1 1 d .
C4 C 0.7592(2) 0.45234(14) 0.14066(16) 0.0302(5) Uani 1 1 d .
H4A H 0.788(2) 0.4986(15) 0.1270(16) 0.035(7) Uiso 1 1 d .
H4B H 0.702(2) 0.4408(14) 0.0964(18) 0.038(7) Uiso 1 1 d .
H4C H 0.816(2) 0.4167(17) 0.1359(19) 0.049(8) Uiso 1 1 d .
C5 C 0.48969(18) 0.12755(12) 0.45905(15) 0.0287(4) Uani 1 1 d .
H5A H 0.4796 0.1682 0.5033 0.038(4) Uiso 1 1 d R
H5B H 0.5705 0.1133 0.4597 0.038(4) Uiso 1 1 d R
H5C H 0.4438 0.0848 0.4769 0.038(4) Uiso 1 1 d R
C6 C 0.46353(19) 0.08978(12) 0.29112(15) 0.0294(4) Uani 1 1 d .
H6A H 0.4382 0.1065 0.2286 0.038(4) Uiso 1 1 d R
H6B H 0.4170 0.0474 0.3092 0.038(4) Uiso 1 1 d R
H6C H 0.5440 0.0748 0.2910 0.038(4) Uiso 1 1 d R
C7 C 0.0937(2) 0.39603(13) 0.3923(2) 0.0459(7) Uani 1 1 d .
H7A H 0.0736 0.4475 0.3766 0.068(6) Uiso 1 1 d R
H7B H 0.1494 0.3955 0.4454 0.068(6) Uiso 1 1 d R
H7C H 0.0248 0.3690 0.4089 0.068(6) Uiso 1 1 d R
C8 C 0.0613(3) 0.36060(16) 0.2234(2) 0.0624(10) Uani 1 1 d .
H8A H 0.0996 0.3422 0.1683 0.082(7) Uiso 1 1 d R
H8B H 0.0356 0.4120 0.2118 0.082(7) Uiso 1 1 d R
H8C H -0.0058 0.3292 0.2339 0.082(7) Uiso 1 1 d R
C9 C 0.7717(2) 0.36151(13) 0.57186(16) 0.0350(5) Uani 1 1 d .
H9A H 0.8411 0.3752 0.5404 0.048(5) Uiso 1 1 d R
H9B H 0.7860 0.3165 0.6089 0.048(5) Uiso 1 1 d R
H9C H 0.7502 0.4021 0.6130 0.048(5) Uiso 1 1 d R
C10 C 0.56736(19) 0.32071(13) 0.54713(15) 0.0311(5) Uani 1 1 d .
H10A H 0.5055 0.3116 0.5002 0.040(4) Uiso 1 1 d R
H10B H 0.5434 0.3589 0.5908 0.040(4) Uiso 1 1 d R
H10C H 0.5846 0.2746 0.5813 0.040(4) Uiso 1 1 d R
C11 C 0.29782(15) 0.25573(10) 0.33446(13) 0.0182(4) Uani 1 1 d .
C12 C 0.32843(16) 0.18177(10) 0.35816(13) 0.0202(4) Uani 1 1 d .
C13 C 0.24086(18) 0.13299(11) 0.38033(15) 0.0263(4) Uani 1 1 d .
H13 H 0.2596 0.0831 0.3962 0.032 Uiso 1 1 d R
C14 C 0.12764(18) 0.15531(12) 0.37938(16) 0.0310(5) Uani 1 1 d .
H01S H 0.0698 0.1213 0.3957 0.037 Uiso 1 1 d R
C15 C 0.09872(17) 0.22734(12) 0.35457(15) 0.0284(4) Uani 1 1 d .
H15 H 0.0207 0.2419 0.3530 0.034 Uiso 1 1 d R
C16 C 0.18138(16) 0.27909(11) 0.33197(14) 0.0222(4) Uani 1 1 d .
C17 C 0.45100(16) 0.15366(10) 0.36067(13) 0.0205(4) Uani 1 1 d .
H17 H 0.5018 0.1953 0.3425 0.025 Uiso 1 1 d R
C18 C 0.14460(17) 0.35813(11) 0.30813(15) 0.0260(4) Uani 1 1 d .
H18 H 0.2146 0.3866 0.2923 0.031 Uiso 1 1 calc R
C21 C 0.67635(15) 0.30215(10) 0.32862(13) 0.0172(3) Uani 1 1 d .
C22 C 0.70724(16) 0.29230(10) 0.42406(13) 0.0195(4) Uani 1 1 d .
C23 C 0.76668(17) 0.22756(11) 0.44954(14) 0.0248(4) Uani 1 1 d .
H23 H 0.7884 0.2196 0.5133 0.030 Uiso 1 1 d R
C24 C 0.79569(17) 0.17502(11) 0.38431(15) 0.0264(4) Uani 1 1 d .
H24 H 0.8343 0.1309 0.4037 0.032 Uiso 1 1 d R
C25 C 0.76743(16) 0.18677(11) 0.29078(15) 0.0239(4) Uani 1 1 d .
H25 H 0.7892 0.1510 0.2463 0.029 Uiso 1 1 d R
C26 C 0.70820(16) 0.25040(10) 0.26030(13) 0.0193(4) Uani 1 1 d .
C27 C 0.67445(17) 0.34722(11) 0.49888(13) 0.0223(4) Uani 1 1 d .
H27 H 0.6555 0.3955 0.4674 0.027 Uiso 1 1 d R
C28 C 0.67773(17) 0.26214(11) 0.15721(13) 0.0219(4) Uani 1 1 d .
H28 H 0.6656 0.3166 0.1475 0.026 Uiso 1 1 d R
C29 C 0.77445(19) 0.23791(13) 0.09528(15) 0.0312(5) Uani 1 1 d .
H29A H 0.8463 0.2613 0.1171 0.040(4) Uiso 1 1 d R
H29B H 0.7559 0.2530 0.0308 0.040(4) Uiso 1 1 d R
H29C H 0.7826 0.1838 0.0982 0.040(4) Uiso 1 1 d R
C30 C 0.56629(18) 0.22253(12) 0.12661(14) 0.0277(4) Uani 1 1 d .
H30A H 0.5053 0.2379 0.1669 0.029(3) Uiso 1 1 d R
H30B H 0.5772 0.1687 0.1315 0.029(3) Uiso 1 1 d R
H30C H 0.5451 0.2357 0.0619 0.029(3) Uiso 1 1 d R

loop_
_atom_site_aniso_label
_atom_site_aniso_U_11
_atom_site_aniso_U_22
_atom_site_aniso_U_33
_atom_site_aniso_U_23
_atom_site_aniso_U_13
_atom_site_aniso_U_12
W 0.01453(4) 0.01293(4) 0.01834(4) -0.00055(3) -0.00121(2) 0.00110(3)
Cl 0.0247(2) 0.0165(2) 0.0449(3) 0.0064(2) 0.0008(2) 0.00226(18)
Al 0.0197(3) 0.0158(3) 0.0249(3) 0.0010(2) 0.0032(2) -0.0009(2)
N1 0.0163(7) 0.0153(7) 0.0211(7) -0.0029(6) -0.0002(6) 0.0008(6)
N2 0.0159(7) 0.0142(7) 0.0200(7) 0.0010(6) 0.0010(6) 0.0009(6)
C1 0.0251(10) 0.0221(10) 0.0292(11) -0.0065(9) 0.0018(8) 0.0037(8)
C2 0.0433(14) 0.0306(13) 0.0279(11) 0.0007(9) -0.0095(10) 0.0020(11)
C3 0.0272(11) 0.0292(12) 0.0321(11) -0.0010(9) 0.0018(9) -0.0070(9)
C4 0.0374(13) 0.0255(11) 0.0282(11) 0.0012(9) 0.0082(10) -0.0064(10)
C5 0.0253(10) 0.0325(12) 0.0283(10) 0.0022(9) -0.0004(8) 0.0027(8)
C6 0.0331(11) 0.0254(10) 0.0301(10) -0.0048(9) 0.0047(9) 0.0064(9)
C7 0.0425(14) 0.0276(12) 0.0696(18) -0.0057(12) 0.0235(13) 0.0070(10)
C8 0.071(2) 0.0278(13) 0.083(2) 0.0031(13) -0.0522(19) 0.0000(13)
C9 0.0389(13) 0.0309(12) 0.0338(12) -0.0069(9) -0.0115(10) 0.0068(10)
C10 0.0362(12) 0.0311(12) 0.0266(10) 0.0004(9) 0.0087(9) 0.0033(9)
C11 0.0158(8) 0.0181(9) 0.0206(8) -0.0037(7) 0.0005(7) -0.0014(7)
C12 0.0206(9) 0.0182(9) 0.0219(9) -0.0033(7) 0.0015(7) -0.0014(7)
C13 0.0249(10) 0.0173(9) 0.0369(11) -0.0022(8) 0.0028(9) -0.0036(8)
C14 0.0232(10) 0.0257(11) 0.0441(13) -0.0038(9) 0.0017(9) -0.0097(8)
C15 0.0172(9) 0.0285(11) 0.0394(12) -0.0050(9) -0.0010(8) -0.0011(8)
C16 0.0186(9) 0.0209(9) 0.0267(10) -0.0054(8) -0.0027(7) 0.0001(7)
C17 0.0190(9) 0.0157(9) 0.0269(9) -0.0006(7) 0.0039(7) 0.0012(7)
C18 0.0185(9) 0.0223(10) 0.0366(11) -0.0038(8) -0.0039(8) 0.0023(8)
C21 0.0134(8) 0.0137(8) 0.0247(9) 0.0007(7) 0.0018(7) -0.0007(6)
C22 0.0166(9) 0.0187(9) 0.0232(9) 0.0011(7) 0.0017(7) 0.0003(7)
C23 0.0234(10) 0.0232(10) 0.0276(10) 0.0051(8) -0.0022(8) 0.0021(8)
C24 0.0214(9) 0.0183(9) 0.0393(11) 0.0032(8) -0.0006(8) 0.0056(8)
C25 0.0208(9) 0.0172(9) 0.0340(11) -0.0032(8) 0.0056(8) 0.0021(7)
C26 0.0166(8) 0.0159(9) 0.0256(9) -0.0008(7) 0.0037(7) -0.0023(7)
C27 0.0243(10) 0.0216(10) 0.0206(9) 0.0015(7) -0.0028(7) 0.0029(7)
C28 0.0229(9) 0.0196(9) 0.0236(9) -0.0014(7) 0.0047(7) 0.0008(7)
C29 0.0310(11) 0.0339(12) 0.0295(11) -0.0033(9) 0.0116(9) -0.0005(9)
C30 0.0261(10) 0.0311(11) 0.0261(10) -0.0043(8) 0.0025(8) -0.0011(8)

loop_
_atom_type_symbol
_atom_type_description
_atom_type_scat_dispersion_real
_atom_type_scat_dispersion_imag
_atom_type_scat_source
C C 0.0033 0.0016 'International Tables Vol C Tables 4.2.6.8 and 6.1.1.4'
H H 0.0000 0.0000 'International Tables Vol C Tables 4.2.6.8 and 6.1.1.4'
N N 0.0061 0.0033 'International Tables Vol C Tables 4.2.6.8 and 6.1.1.4'
Al Al 0.0645 0.0514 'International Tables Vol C Tables 4.2.6.8 and 6.1.1.4'
Cl Cl 0.1484 0.1585 'International Tables Vol C Tables 4.2.6.8 and 6.1.1.4'
W W -0.8490 6.8722 'International Tables Vol C Tables 4.2.6.8 and 6.1.1.4'

loop_
_geom_angle_atom_site_label_1
_geom_angle_atom_site_label_2
_geom_angle_atom_site_label_3
_geom_angle
N1 W N2 108.27(7)
N1 W C1 94.95(8)
N2 W C1 113.16(8)
N1 W C2 96.81(9)
N2 W C2 114.70(9)
C1 W C2 123.63(10)
N1 W Cl 169.63(5)
N2 W Cl 82.00(5)
C1 W Cl 79.20(7)
C2 W Cl 79.68(7)
N1 W Al 144.66(5)
N2 W Al 36.48(5)
C1 W Al 102.48(6)
C2 W Al 98.62(8)
Cl W Al 45.688(15)
Al Cl W 78.07(2)
C3 Al C4 119.91(11)
C3 Al N2 112.55(9)
C4 Al N2 114.93(9)
C3 Al Cl 107.94(8)
C4 Al Cl 106.32(8)
N2 Al Cl 90.47(5)
C3 Al W 122.63(8)
C4 Al W 117.41(8)
N2 Al W 34.42(4)
Cl Al W 56.24(2)
C11 N1 W 165.90(13)
C21 N2 W 133.24(12)
C21 N2 Al 117.64(11)
W N2 Al 109.10(8)
W C1 H1A 114.4(18)
W C1 H1B 106.8(16)
H1A C1 H1B 109(2)
W C1 H1C 110.3(15)
H1A C1 H1C 111(2)
H1B C1 H1C 104(2)
W C2 H2A 112.7(17)
W C2 H2B 114.4(18)
H2A C2 H2B 110(2)
W C2 H2C 107.0(18)
H2A C2 H2C 103(3)
H2B C2 H2C 108(3)
Al C3 H3A 108.9(18)
Al C3 H3B 112.9(19)
H3A C3 H3B 107(3)
Al C3 H3C 115.0(19)
H3A C3 H3C 106(3)
H3B C3 H3C 107(3)
Al C4 H4A 108.7(15)
Al C4 H4B 110.8(16)
H4A C4 H4B 109(2)
Al C4 H4C 112.0(17)
H4A C4 H4C 109(2)
H4B C4 H4C 107(2)
C17 C5 H5A 109.2
C17 C5 H5B 109.4
H5A C5 H5B 109.5
C17 C5 H5C 109.8
H5A C5 H5C 109.5
H5B C5 H5C 109.5
C17 C6 H6A 109.4
C17 C6 H6B 109.9
H6A C6 H6B 109.5
C17 C6 H6C 109.1
H6A C6 H6C 109.5
H6B C6 H6C 109.5
C18 C7 H7A 109.7
C18 C7 H7B 109.9
H7A C7 H7B 109.5
C18 C7 H7C 108.9
H7A C7 H7C 109.5
H7B C7 H7C 109.4
C18 C8 H8A 109.5
C18 C8 H8B 110.0
H8A C8 H8B 109.0
C18 C8 H8C 110.3
H8A C8 H8C 109.0
H8B C8 H8C 109.0
C27 C9 H9A 109.4
C27 C9 H9B 109.6
H9A C9 H9B 109.4
C27 C9 H9C 109.5
H9A C9 H9C 109.4
H9B C9 H9C 109.4
C27 C10 H10A 109.5
C27 C10 H10B 109.5
H10A C10 H10B 109.4
C27 C10 H10C 109.6
H10A C10 H10C 109.4
H10B C10 H10C 109.4
N1 C11 C12 120.97(16)
N1 C11 C16 118.06(17)
C12 C11 C16 120.96(17)
C13 C12 C11 117.74(18)
C13 C12 C17 119.12(17)
C11 C12 C17 123.14(17)
C14 C13 C12 121.81(19)
C14 C13 H13 119.1
C12 C13 H13 119.0
C15 C14 C13 119.85(19)
C15 C14 H01S 119.9
C13 C14 H01S 120.2
C14 C15 C16 121.54(19)
C14 C15 H15 119.2
C16 C15 H15 119.2
C15 C16 C11 118.08(18)
C15 C16 C18 119.07(18)
C11 C16 C18 122.83(17)
C12 C17 C6 110.63(16)
C12 C17 C5 111.19(16)
C6 C17 C5 109.63(16)
C12 C17 H17 108.4
C6 C17 H17 108.5
C5 C17 H17 108.4
C16 C18 C8 111.77(18)
C16 C18 C7 110.81(19)
C8 C18 C7 111.1(2)
C16 C18 H18 107.7
C8 C18 H18 107.7
C7 C18 H18 107.7
C22 C21 C26 121.75(17)
C22 C21 N2 119.02(16)
C26 C21 N2 119.22(16)
C23 C22 C21 117.44(18)
C23 C22 C27 119.72(17)
C21 C22 C27 122.80(16)
C24 C23 C22 121.84(19)
C24 C23 H23 119.1
C22 C23 H23 119.1
C25 C24 C23 119.78(18)
C25 C24 H24 120.1
C23 C24 H24 120.1
C24 C25 C26 121.43(18)
C24 C25 H25 119.3
C26 C25 H25 119.3
C25 C26 C21 117.70(17)
C25 C26 C28 120.58(17)
C21 C26 C28 121.71(16)
C22 C27 C9 112.84(17)
C22 C27 C10 110.73(16)
C9 C27 C10 109.83(17)
C22 C27 H27 107.7
C9 C27 H27 107.8
C10 C27 H27 107.8
C26 C28 C30 111.87(16)
C26 C28 C29 112.22(17)
C30 C28 C29 110.01(17)
C26 C28 H28 107.3
C30 C28 H28 107.6
C29 C28 H28 107.5
C28 C29 H29A 109.7
C28 C29 H29B 109.4
H29A C29 H29B 109.5
C28 C29 H29C 109.3
H29A C29 H29C 109.5
H29B C29 H29C 109.4
C28 C30 H30A 109.5
C28 C30 H30B 109.5
H30A C30 H30B 109.5
C28 C30 H30C 109.5
H30A C30 H30C 109.5
H30B C30 H30C 109.4

loop_
_geom_bond_atom_site_label_1
_geom_bond_atom_site_label_2
_geom_bond_distance
W N1 1.7402(15)
W N2 1.8613(15)
W C1 2.129(2)
W C2 2.139(2)
W Cl 2.6440(6)
W Al 3.1117(7)
Cl Al 2.2757(8)
Al C3 1.947(2)
Al C4 1.951(2)
Al N2 1.9578(16)
N1 C11 1.399(2)
N2 C21 1.439(2)
C1 H1A 0.91(3)
C1 H1B 0.93(3)
C1 H1C 0.96(3)
C2 H2A 0.95(3)
C2 H2B 0.95(3)
C2 H2C 0.91(3)
C3 H3A 0.94(3)
C3 H3B 0.95(3)
C3 H3C 0.91(3)
C4 H4A 0.92(3)
C4 H4B 0.92(3)
C4 H4C 0.93(3)
C5 C17 1.535(3)
C5 H5A 0.9785
C5 H5B 0.9783
C5 H5C 0.9785
C6 C17 1.533(3)
C6 H6A 0.9785
C6 H6B 0.9785
C6 H6C 0.9785
C7 C18 1.531(3)
C7 H7A 0.9786
C7 H7B 0.9786
C7 H7C 0.9786
C8 C18 1.523(3)
C8 H8A 0.9830
C8 H8B 0.9829
C8 H8C 0.9830
C9 C27 1.531(3)
C9 H9A 0.9787
C9 H9B 0.9788
C9 H9C 0.9787
C10 C27 1.534(3)
C10 H10A 0.9791
C10 H10B 0.9790
C10 H10C 0.9790
C11 C12 1.415(3)
C11 C16 1.423(3)
C12 C13 1.396(3)
C12 C17 1.518(3)
C13 C14 1.383(3)
C13 H13 0.9483
C14 C15 1.381(3)
C14 H01S 0.9485
C15 C16 1.391(3)
C15 H15 0.9485
C16 C18 1.520(3)
C17 H17 0.9982
C18 H18 1.0000
C21 C22 1.411(3)
C21 C26 1.414(3)
C22 C23 1.396(3)
C22 C27 1.520(3)
C23 C24 1.383(3)
C23 H23 0.9486
C24 C25 1.383(3)
C24 H24 0.9484
C25 C26 1.397(3)
C25 H25 0.9484
C26 C28 1.519(3)
C27 H27 0.9983
C28 C30 1.531(3)
C28 C29 1.533(3)
C28 H28 0.9984
C29 H29A 0.9786
C29 H29B 0.9786
C29 H29C 0.9786
C30 H30A 0.9785
C30 H30B 0.9785
C30 H30C 0.9787
